data_2215365
loop_
_publ_author_name
'Jian-Li Lin'
'Xue-ke Qiu'
'Yue-Qing Zheng'

_publ_section_title
;<i>catena</i>-Poly[[[(4,7-dimethyl-1,10-phenanthroline-\k^2^<i>N</i>,<i>N</i>')(formato-\k<i>O</i>)copper(II)]-\m-formato-\k^2^<i>O</i>:<i>O</i>']
 monohydrate]
;
_journal_coeditor_code BQ2034
_journal_issue 10
_journal_name_full 'Acta Crystallographica Section E'
_journal_page_first m2559
_journal_page_last m2560
_journal_paper_doi 10.1107/S1600536807044650
_journal_volume 63
_journal_year 2007
_chemical_formula_iupac '[Cu (CH O2)2 (C14 H12 N2)], H2 O'
_chemical_formula_moiety 'C16 H14 Cu N2 O4, H2 O'
_chemical_formula_sum 'C16 H16 Cu N2 O5'
_chemical_formula_weight 379.85
_chemical_name_systematic
;
<i>catena</i>-Poly[[[(4,7-dimethyl-1,10-phenanthroline-
\k^2^<i>N</i>,<i>N</i>')(formato-\kO)copper(II)]-
\m-formato-\k^2^<i>O</i>:<i>O</i>'] monohydrate]
;
_space_group_IT_number 15
_symmetry_cell_setting monoclinic
_symmetry_space_group_name_Hall '-C 2yc'
_symmetry_space_group_name_H-M 'C 1 2/c 1'
_atom_sites_solution_hydrogens geom
_atom_sites_solution_primary direct
_atom_sites_solution_secondary difmap
_audit_creation_method SHELXL-97
_cell_angle_alpha 90.00
_cell_angle_beta 109.17(3)
_cell_angle_gamma 90.00
_cell_formula_units_Z 8
_cell_length_a 21.260(4)
_cell_length_b 7.5010(15)
_cell_length_c 20.819(4)
_cell_measurement_reflns_used 25
_cell_measurement_temperature 295(2)
_cell_measurement_theta_max 12.5
_cell_measurement_theta_min 5.0
_cell_volume 3135.9(12)
_computing_cell_refinement 'XSCANS (Siemens, 1996)'
_computing_data_collection 'XSCANS (Siemens, 1996)'
_computing_data_reduction 'XSCANS (Siemens, 1996)'
_computing_molecular_graphics 'SHELXTL (Bruker, 1997)'
_computing_publication_material 'SHELXTL (Bruker, 1997)'
_computing_structure_refinement 'SHELXL97 (Sheldrick, 1997)'
_computing_structure_solution 'SHELXS97 (Sheldrick, 1997)'
_diffrn_ambient_temperature 295(2)
_diffrn_measured_fraction_theta_full 1.000
_diffrn_measured_fraction_theta_max 1.000
_diffrn_measurement_device_type 'Bruker P4'
_diffrn_measurement_method '\q/2\q scans'
_diffrn_radiation_monochromator graphite
_diffrn_radiation_source 'fine-focus sealed tube'
_diffrn_radiation_type MoK\a
_diffrn_radiation_wavelength 0.71073
_diffrn_reflns_av_R_equivalents 0.0257
_diffrn_reflns_av_sigmaI/netI 0.0505
_diffrn_reflns_limit_h_max 1
_diffrn_reflns_limit_h_min -27
_diffrn_reflns_limit_k_max 9
_diffrn_reflns_limit_k_min -1
_diffrn_reflns_limit_l_max 27
_diffrn_reflns_limit_l_min -25
_diffrn_reflns_number 4506
_diffrn_reflns_theta_full 27.50
_diffrn_reflns_theta_max 27.50
_diffrn_reflns_theta_min 2.03
_diffrn_standards_decay_% 0
_diffrn_standards_interval_count 97
_diffrn_standards_number 3
_exptl_absorpt_coefficient_mu 1.422
_exptl_absorpt_correction_T_max 0.758
_exptl_absorpt_correction_T_min 0.514
_exptl_absorpt_correction_type empirical
_exptl_absorpt_process_details 'XSCANS (Siemens, 1996)'
_exptl_crystal_colour blue
_exptl_crystal_density_diffrn 1.609
_exptl_crystal_density_method 'not measured'
_exptl_crystal_description block
_exptl_crystal_F_000 1560
_exptl_crystal_size_max 0.486
_exptl_crystal_size_mid 0.422
_exptl_crystal_size_min 0.202
_refine_diff_density_max 0.289
_refine_diff_density_min -0.369
_refine_ls_extinction_coef SHELXL
_refine_ls_extinction_method none
_refine_ls_goodness_of_fit_ref 1.009
_refine_ls_hydrogen_treatment mixed
_refine_ls_matrix_type full
_refine_ls_number_parameters 220
_refine_ls_number_reflns 3610
_refine_ls_number_restraints 0
_refine_ls_restrained_S_all 1.009
_refine_ls_R_factor_all 0.0731
_refine_ls_R_factor_gt 0.0424
_refine_ls_shift/su_max 0.001
_refine_ls_shift/su_mean 0.000
_refine_ls_structure_factor_coef Fsqd
_refine_ls_weighting_details 'calc w=1/[\s^2^(Fo^2^)+(0.0430P)^2^+3.5441P] where P=(Fo^2^+2Fc^2^)/3'
_refine_ls_weighting_scheme calc
_refine_ls_wR_factor_gt 0.0916
_refine_ls_wR_factor_ref 0.1037
_reflns_number_gt 2545
_reflns_number_total 3610
_reflns_threshold_expression I>2\s(I)
_cod_data_source_file bq2034.cif
_cod_data_source_block I
_cod_original_cell_volume 3135.9(11)
_cod_original_sg_symbol_H-M 'C 2/c'
_cod_database_code 2215365
_cod_database_fobs_code 2215365

loop_
_symmetry_equiv_pos_as_xyz
'x, y, z'
'-x, y, -z+1/2'
'x+1/2, y+1/2, z'
'-x+1/2, y+1/2, -z+1/2'
'-x, -y, -z'
'x, -y, z-1/2'
'-x+1/2, -y+1/2, -z'
'x+1/2, -y+1/2, z-1/2'

loop_
_atom_site_type_symbol
_atom_site_label
_atom_site_fract_x
_atom_site_fract_y
_atom_site_fract_z
_atom_site_U_iso_or_equiv
_atom_site_adp_type
_atom_site_calc_flag
_atom_site_refinement_flags
_atom_site_occupancy
Cu Cu 0.210963(17) 0.14358(5) 0.138649(17) 0.03511(13) Uani d . 1
N N1 0.28595(12) 0.0478(3) 0.10998(11) 0.0343(5) Uani d . 1
N N2 0.16109(12) 0.1064(3) 0.03976(12) 0.0382(6) Uani d . 1
C C1 0.34873(15) 0.0172(5) 0.14787(16) 0.0430(8) Uani d . 1
H H1 0.3616 0.0384 0.1944 0.066(4) Uiso calc R 1
C C2 0.39574(17) -0.0458(5) 0.12009(19) 0.0532(9) Uani d . 1
H H2 0.4390 -0.0674 0.1485 0.066(4) Uiso calc R 1
C C3 0.37948(18) -0.0761(5) 0.05218(19) 0.0503(9) Uani d . 1
C C4 0.31229(17) -0.0472(4) 0.01027(16) 0.0434(8) Uani d . 1
C C5 0.2868(2) -0.0771(5) -0.06134(18) 0.0563(10) Uani d . 1
H H5 0.3152 -0.1194 -0.0837 0.066(4) Uiso calc R 1
C C6 0.2223(2) -0.0452(5) -0.09741(16) 0.0556(10) Uani d . 1
H H6 0.2076 -0.0655 -0.1441 0.066(4) Uiso calc R 1
C C7 0.17582(18) 0.0183(4) -0.06652(15) 0.0447(8) Uani d . 1
C C8 0.10791(19) 0.0569(5) -0.10138(16) 0.0541(9) Uani d . 1
C C9 0.07013(19) 0.1179(5) -0.06408(17) 0.0596(10) Uani d . 1
H H9 0.0254 0.1439 -0.0858 0.066(4) Uiso calc R 1
C C10 0.09741(17) 0.1416(5) 0.00558(16) 0.0496(8) Uani d . 1
H H10 0.0703 0.1837 0.0294 0.066(4) Uiso calc R 1
C C11 0.19947(15) 0.0465(4) 0.00405(14) 0.0359(7) Uani d . 1
C C12 0.26794(15) 0.0136(4) 0.04252(14) 0.0352(7) Uani d . 1
C C13 0.4312(2) -0.1361(6) 0.0215(2) 0.0773(13) Uani d . 1
H H13A 0.4743 -0.1361 0.0559 0.116 Uiso calc R 1
H H13B 0.4314 -0.0561 -0.0144 0.116 Uiso calc R 1
H H13C 0.4207 -0.2543 0.0035 0.116 Uiso calc R 1
C C14 0.0778(2) 0.0341(7) -0.17721(17) 0.0812(14) Uani d . 1
H H14A 0.0340 0.0855 -0.1925 0.122 Uiso calc R 1
H H14B 0.0749 -0.0906 -0.1882 0.122 Uiso calc R 1
H H14C 0.1053 0.0927 -0.1993 0.122 Uiso calc R 1
O O1 0.13880(11) 0.2811(3) 0.14987(11) 0.0510(6) Uani d . 1
O O2 0.05869(16) 0.3299(5) 0.19201(18) 0.0922(11) Uani d . 1
C C15 0.23199(16) -0.1615(5) 0.23724(16) 0.0450(8) Uani d . 1
H H15 0.2727 -0.1026 0.2512 0.066(4) Uiso calc R 1
O O3 0.22397(11) -0.2789(3) 0.27525(11) 0.0495(6) Uani d . 1
O O4 0.19140(11) -0.1144(3) 0.18250(10) 0.0484(6) Uani d . 1
C C16 0.09874(19) 0.2349(6) 0.1778(2) 0.0637(11) Uani d . 1
H H16 0.0990 0.1150 0.1893 0.066(4) Uiso calc R 1
O O5 0.06640(15) 0.6969(5) 0.1560(2) 0.1152(14) Uani d . 1
H H5A 0.0635 0.5850 0.1555 0.120 Uiso d . 1
H H5B 0.1033 0.7409 0.1635 0.120 Uiso d . 1

loop_
_atom_site_aniso_label
_atom_site_aniso_U_11
_atom_site_aniso_U_22
_atom_site_aniso_U_33
_atom_site_aniso_U_12
_atom_site_aniso_U_13
_atom_site_aniso_U_23
Cu 0.0352(2) 0.0401(2) 0.02959(18) 0.00407(18) 0.01001(14) -0.00091(17)
N1 0.0356(13) 0.0347(14) 0.0332(12) 0.0012(12) 0.0119(10) 0.0004(11)
N2 0.0397(14) 0.0402(15) 0.0320(12) 0.0043(12) 0.0081(11) 0.0027(11)
C1 0.0354(17) 0.0459(19) 0.0461(17) 0.0012(15) 0.0114(14) 0.0007(15)
C2 0.0358(18) 0.053(2) 0.072(2) 0.0016(17) 0.0201(17) 0.000(2)
C3 0.053(2) 0.0385(18) 0.073(2) 0.0006(16) 0.0396(19) -0.0017(18)
C4 0.057(2) 0.0319(18) 0.0519(18) -0.0009(16) 0.0329(16) -0.0004(15)
C5 0.084(3) 0.047(2) 0.053(2) -0.006(2) 0.044(2) -0.0059(18)
C6 0.092(3) 0.048(2) 0.0343(16) -0.006(2) 0.0303(19) -0.0022(16)
C7 0.064(2) 0.0357(17) 0.0315(14) -0.0048(16) 0.0117(15) 0.0005(14)
C8 0.071(2) 0.046(2) 0.0334(16) -0.0072(19) 0.0008(16) 0.0048(16)
C9 0.052(2) 0.061(3) 0.0476(19) 0.0043(19) -0.0076(17) 0.0050(18)
C10 0.0460(18) 0.051(2) 0.0441(17) 0.0126(17) 0.0046(14) 0.0039(17)
C11 0.0476(17) 0.0303(16) 0.0294(13) -0.0031(14) 0.0122(13) 0.0018(13)
C12 0.0420(17) 0.0322(16) 0.0327(14) -0.0027(14) 0.0142(13) 0.0023(13)
C13 0.072(3) 0.075(3) 0.110(3) 0.007(2) 0.063(3) -0.001(3)
C14 0.102(3) 0.087(3) 0.0343(17) -0.004(3) -0.006(2) -0.002(2)
O1 0.0474(13) 0.0567(15) 0.0531(13) 0.0103(12) 0.0222(11) 0.0009(12)
O2 0.071(2) 0.110(3) 0.114(3) 0.0250(19) 0.057(2) 0.007(2)
C15 0.0428(18) 0.0456(19) 0.0448(17) 0.0007(15) 0.0119(15) 0.0096(16)
O3 0.0497(13) 0.0542(14) 0.0396(11) -0.0064(12) 0.0077(10) 0.0149(11)
O4 0.0510(13) 0.0515(15) 0.0383(11) -0.0002(11) 0.0088(10) 0.0147(10)
C16 0.052(2) 0.073(3) 0.074(3) 0.012(2) 0.032(2) 0.009(2)
O5 0.0537(19) 0.093(3) 0.167(4) 0.0016(19) -0.006(2) 0.014(3)

loop_
_atom_type_symbol
_atom_type_description
_atom_type_scat_dispersion_real
_atom_type_scat_dispersion_imag
_atom_type_scat_source
C C 0.0033 0.0016 'International Tables Vol C Tables 4.2.6.8 and 6.1.1.4'
H H 0.0000 0.0000 'International Tables Vol C Tables 4.2.6.8 and 6.1.1.4'
N N 0.0061 0.0033 'International Tables Vol C Tables 4.2.6.8 and 6.1.1.4'
O O 0.0106 0.0060 'International Tables Vol C Tables 4.2.6.8 and 6.1.1.4'
Cu Cu 0.3201 1.2651 'International Tables Vol C Tables 4.2.6.8 and 6.1.1.4'

loop_
_geom_angle_atom_site_label_1
_geom_angle_atom_site_label_2
_geom_angle_atom_site_label_3
_geom_angle_site_symmetry_1
_geom_angle_site_symmetry_3
_geom_angle
_geom_angle_publ_flag
O1 Cu O3 . 4 94.67(10) y
O1 Cu N2 . . 91.45(10) y
O3 Cu N2 4 . 163.53(10) y
O1 Cu N1 . . 165.67(10) y
O3 Cu N1 4 . 89.27(10) y
N2 Cu N1 . . 81.30(10) y
O1 Cu O4 . . 98.72(10) y
O3 Cu O4 4 . 93.07(9) y
N2 Cu O4 . . 101.11(9) y
N1 Cu O4 . . 94.82(9) y
C1 N1 C12 . . 118.0(3) ?
C1 N1 Cu . . 128.7(2) ?
C12 N1 Cu . . 113.22(19) ?
C10 N2 C11 . . 117.6(3) ?
C10 N2 Cu . . 128.6(2) ?
C11 N2 Cu . . 113.7(2) ?
N1 C1 C2 . . 122.1(3) ?
N1 C1 H1 . . 119.0 ?
C2 C1 H1 . . 119.0 ?
C3 C2 C1 . . 121.1(3) ?
C3 C2 H2 . . 119.4 ?
C1 C2 H2 . . 119.4 ?
C2 C3 C4 . . 118.2(3) ?
C2 C3 C13 . . 121.2(4) ?
C4 C3 C13 . . 120.6(3) ?
C12 C4 C3 . . 117.0(3) ?
C12 C4 C5 . . 117.9(3) ?
C3 C4 C5 . . 125.2(3) ?
C6 C5 C4 . . 121.4(3) ?
C6 C5 H5 . . 119.3 ?
C4 C5 H5 . . 119.3 ?
C5 C6 C7 . . 122.4(3) ?
C5 C6 H6 . . 118.8 ?
C7 C6 H6 . . 118.8 ?
C11 C7 C8 . . 117.4(3) ?
C11 C7 C6 . . 117.3(3) ?
C8 C7 C6 . . 125.3(3) ?
C9 C8 C7 . . 117.9(3) ?
C9 C8 C14 . . 120.5(4) ?
C7 C8 C14 . . 121.6(4) ?
C8 C9 C10 . . 121.1(3) ?
C8 C9 H9 . . 119.5 ?
C10 C9 H9 . . 119.5 ?
N2 C10 C9 . . 122.4(3) ?
N2 C10 H10 . . 118.8 ?
C9 C10 H10 . . 118.8 ?
N2 C11 C7 . . 123.6(3) ?
N2 C11 C12 . . 115.9(2) ?
C7 C11 C12 . . 120.5(3) ?
N1 C12 C4 . . 123.6(3) ?
N1 C12 C11 . . 115.9(2) ?
C4 C12 C11 . . 120.5(3) ?
C3 C13 H13A . . 109.5 ?
C3 C13 H13B . . 109.5 ?
H13A C13 H13B . . 109.5 ?
C3 C13 H13C . . 109.5 ?
H13A C13 H13C . . 109.5 ?
H13B C13 H13C . . 109.5 ?
C8 C14 H14A . . 109.5 ?
C8 C14 H14B . . 109.5 ?
H14A C14 H14B . . 109.5 ?
C8 C14 H14C . . 109.5 ?
H14A C14 H14C . . 109.5 ?
H14B C14 H14C . . 109.5 ?
C16 O1 Cu . . 127.6(3) ?
O3 C15 O4 . . 126.5(3) ?
O3 C15 H15 . . 116.7 ?
O4 C15 H15 . . 116.7 ?
C15 O3 Cu . 4_545 126.5(2) ?
C15 O4 Cu . . 117.2(2) ?
O2 C16 O1 . . 126.8(4) ?
O2 C16 H16 . . 116.6 ?
O1 C16 H16 . . 116.6 ?
H5A O5 H5B . . 117.9 ?

loop_
_geom_bond_atom_site_label_1
_geom_bond_atom_site_label_2
_geom_bond_site_symmetry_2
_geom_bond_distance
_geom_bond_publ_flag
Cu O1 . 1.925(2) y
Cu O3 4 1.959(2) y
Cu N2 . 2.002(2) y
Cu N1 . 2.010(2) y
Cu O4 . 2.236(2) y
N1 C1 . 1.329(4) ?
N1 C12 . 1.353(3) ?
N2 C10 . 1.333(4) ?
N2 C11 . 1.349(4) ?
C1 C2 . 1.391(4) ?
C1 H1 . 0.9300 ?
C2 C3 . 1.360(5) ?
C2 H2 . 0.9300 ?
C3 C4 . 1.425(5) ?
C3 C13 . 1.510(5) ?
C4 C12 . 1.401(4) ?
C4 C5 . 1.427(5) ?
C5 C6 . 1.351(5) ?
C5 H5 . 0.9300 ?
C6 C7 . 1.426(5) ?
C6 H6 . 0.9300 ?
C7 C11 . 1.404(4) ?
C7 C8 . 1.417(5) ?
C8 C9 . 1.367(5) ?
C8 C14 . 1.506(4) ?
C9 C10 . 1.385(5) ?
C9 H9 . 0.9300 ?
C10 H10 . 0.9300 ?
C11 C12 . 1.434(4) ?
C13 H13A . 0.9600 ?
C13 H13B . 0.9600 ?
C13 H13C . 0.9600 ?
C14 H14A . 0.9600 ?
C14 H14B . 0.9600 ?
C14 H14C . 0.9600 ?
O1 C16 . 1.228(4) ?
O2 C16 . 1.219(5) ?
C15 O3 . 1.232(4) ?
C15 O4 . 1.234(4) ?
C15 H15 . 0.9300 ?
O3 Cu 4_545 1.959(2) ?
C16 H16 . 0.9300 ?
O5 H5A . 0.8414 ?
O5 H5B . 0.8169 ?

loop_
_geom_hbond_atom_site_label_D
_geom_hbond_atom_site_label_H
_geom_hbond_atom_site_label_A
_geom_hbond_site_symmetry_A
_geom_hbond_distance_DH
_geom_hbond_distance_HA
_geom_hbond_distance_DA
_geom_hbond_angle_DHA
_geom_hbond_publ_flag
O5 H5A O2 1_555 0.841 2.070 2.872(5) 158 y
O5 H5B O4 1_565 0.817 2.090 2.899(6) 172 y
C1 H1 O3 4_555 0.930 2.520 2.986(2) 111 y
C2 H2 O2 3_545 0.930 2.520 3.422(4) 162 y
C9 H9 O5 5_565 0.930 2.340 3.220(5) 157 y
C10 H10 O1 1_555 0.930 2.560 3.026(3) 111 y
C15 H15 O1 4_545 0.930 2.450 3.002(3) 118 y
C15 H15 O3 4_555 0.930 2.500 3.057(5) 119 y
